data_7035526
loop_
_publ_author_name
'Waerder, Benedikt'
'Steinhauer, Simon'
'Bader, Julia'
'Neumann, Beate'
'Stammler, Hans-Georg'
'Vishnevskiy, Yury V.'
'Hoge, Berthold'
'Mitzel, Norbert W.'

_publ_section_title
;
 Pentafluoroethyl-substituted \a-silanes: model compounds for new
 insights.
;
_journal_issue 29
_journal_name_full 'Dalton transactions (Cambridge, England : 2003)'
_journal_page_first 13347
_journal_page_last 13358
_journal_paper_doi 10.1039/c5dt02010g
_journal_volume 44
_journal_year 2015
_chemical_absolute_configuration ad
_chemical_formula_moiety 'C8 H5 F15 Si'
_chemical_formula_sum 'C8 H5 F15 Si'
_chemical_formula_weight 414.21
_chemical_name_systematic
;
 ? 
;
_space_group_crystal_system orthorhombic
_space_group_IT_number 19
_space_group_name_Hall 'P 2ac 2ab'
_space_group_name_H-M_alt 'P 21 21 21'
_symmetry_space_group_name_Hall 'P 2ac 2ab'
_symmetry_space_group_name_H-M 'P 21 21 21'
_atom_sites_solution_hydrogens geom
_atom_sites_solution_primary direct
_atom_sites_solution_secondary difmap
_audit_creation_date 2014-03-05
_audit_creation_method
;
  Olex2 1.2-ac2
  (compiled 2012.03.27 svn.r2268, GUI svn.r4156)
;
_audit_update_record
;
2015-05-20 deposited with the CCDC.
2015-06-24 downloaded from the CCDC.
;
_cell_angle_alpha 90.00
_cell_angle_beta 90.00
_cell_angle_gamma 90.00
_cell_formula_units_Z 4
_cell_length_a 8.5336(3)
_cell_length_b 8.7427(3)
_cell_length_c 18.1777(6)
_cell_measurement_reflns_used 22885
_cell_measurement_temperature 100(2)
_cell_measurement_theta_max 27.4940
_cell_measurement_theta_min 2.2380
_cell_volume 1356.18(8)
_computing_cell_refinement
;
CrysAlisPro, Agilent Technologies,
Version 1.171.37.31 (release 14-01-2014 CrysAlis171 .NET)
(compiled Jan 14 2014,18:38:05)
;
_computing_data_collection
;
CrysAlisPro, Agilent Technologies,
Version 1.171.37.31 (release 14-01-2014 CrysAlis171 .NET)
(compiled Jan 14 2014,18:38:05)
;
_computing_data_reduction
;
CrysAlisPro, Agilent Technologies,
Version 1.171.37.31 (release 14-01-2014 CrysAlis171 .NET)
(compiled Jan 14 2014,18:38:05)
;
_computing_molecular_graphics
;
O. V. Dolomanov, L. J. Bourhis, R. J. Gildea, J. A. K. Howard and H. Puschmann,
OLEX2: a complete structure solution, refinement and analysis program.
J. Appl. Cryst. (2009). 42, 339-341.
;
_computing_publication_material
;
O. V. Dolomanov, L. J. Bourhis, R. J. Gildea, J. A. K. Howard and H. Puschmann,
OLEX2: a complete structure solution, refinement and analysis program.
J. Appl. Cryst. (2009). 42, 339-341.
;
_computing_structure_refinement
;
XL, G.M. Sheldrick, Acta Cryst.
(2008). A64, 112-122
;
_computing_structure_solution
;
XS, G.M. Sheldrick, Acta Cryst.
(2008). A64, 112-122
;
_diffrn_ambient_temperature 100(2)
_diffrn_detector 'CCD plate'
_diffrn_detector_area_resol_mean 8.0951
_diffrn_detector_type Eos
_diffrn_measured_fraction_theta_full 0.9994
_diffrn_measured_fraction_theta_max 0.9937
_diffrn_measurement_details
;
  1 omega   -6.00   67.00   1.0000   27.5000
omega____ theta____ kappa____ phi______ frames
    -       17.4106 -115.0000  -21.5780 73

  2 omega  -11.00   87.00   1.0000   27.5000
omega____ theta____ kappa____ phi______ frames
    -       17.4106   77.0000   90.0000 98

  3 omega   -1.00   86.00   1.0000   27.5000
omega____ theta____ kappa____ phi______ frames
    -       17.4106   57.0000  -60.0000 87

  4 omega  -52.00   46.00   1.0000   27.5000
omega____ theta____ kappa____ phi______ frames
    -       17.4106  -77.0000   60.0000 98

  5 omega  -51.00   36.00   1.0000   27.5000
omega____ theta____ kappa____ phi______ frames
    -       17.4106  -57.0000  -60.0000 87

  6 omega   34.00   92.00   1.0000   27.5000
omega____ theta____ kappa____ phi______ frames
    -       17.4106 -178.0000 -120.0000 58

  7 omega   -1.00   86.00   1.0000   27.5000
omega____ theta____ kappa____ phi______ frames
    -       17.4106   57.0000    0.0000 87

  8 omega    7.00   77.00   1.0000   27.5000
omega____ theta____ kappa____ phi______ frames
    -       17.4106 -133.0000 -128.0000 70

  9 omega  -11.00   87.00   1.0000   27.5000
omega____ theta____ kappa____ phi______ frames
    -       17.4106   77.0000 -180.0000 98

 10 omega  -40.00   53.00   1.0000   27.5000
omega____ theta____ kappa____ phi______ frames
    -      -17.4887   38.0000 -120.0000 93

 11 omega  -54.00   89.00   1.0000   27.5000
omega____ theta____ kappa____ phi______ frames
    -       17.4106    0.0000 -150.0000 143

 12 omega  -54.00   89.00   1.0000   27.5000
omega____ theta____ kappa____ phi______ frames
    -       17.4106    0.0000 -180.0000 143

 13 omega  -20.00   58.00   1.0000   27.5000
omega____ theta____ kappa____ phi______ frames
    -       17.4106  -99.0000  150.0000 78

 14 omega  -54.00   89.00   1.0000   27.5000
omega____ theta____ kappa____ phi______ frames
    -       17.4106    0.0000 -120.0000 143

 15 omega  -91.00  -35.00   1.0000   27.5000
omega____ theta____ kappa____ phi______ frames
    -      -17.4887 -178.0000    0.0000 56

 16 omega  -80.00   -9.00   1.0000   27.5000
omega____ theta____ kappa____ phi______ frames
    -      -17.4887  137.0000 -159.4054 71

 17 omega  -78.00   -8.00   1.0000   27.5000
omega____ theta____ kappa____ phi______ frames
    -      -17.4887  134.0000   30.1764 70

 18 omega  -67.00    6.00   1.0000   27.5000
omega____ theta____ kappa____ phi______ frames
    -      -17.4887  115.0000   -3.3561 73

 19 omega  -54.00   89.00   1.0000   27.5000
omega____ theta____ kappa____ phi______ frames
    -       17.4106    0.0000  -60.0000 143

 20 omega  -54.00  -39.00   1.0000   27.5000
omega____ theta____ kappa____ phi______ frames
    -       17.4106    0.0000  -30.0000 15
;
_diffrn_measurement_device 'four-circle diffractometer'
_diffrn_measurement_device_type 'SuperNova, Single source at offset, Eos'
_diffrn_measurement_method '\w scans'
_diffrn_orient_matrix_UB_11 0.0828245000
_diffrn_orient_matrix_UB_12 0.0016429000
_diffrn_orient_matrix_UB_13 0.0030315000
_diffrn_orient_matrix_UB_21 -0.0065125000
_diffrn_orient_matrix_UB_22 0.0008588000
_diffrn_orient_matrix_UB_23 0.0388916000
_diffrn_orient_matrix_UB_31 0.0015259000
_diffrn_orient_matrix_UB_32 -0.0811500000
_diffrn_orient_matrix_UB_33 0.0004675000
_diffrn_radiation_monochromator mirror
_diffrn_radiation_probe x-ray
_diffrn_radiation_type 'Mo K\a'
_diffrn_radiation_wavelength 0.71073
_diffrn_reflns_av_R_equivalents 0.0681
_diffrn_reflns_av_unetI/netI 0.0191
_diffrn_reflns_limit_h_max 11
_diffrn_reflns_limit_h_min -11
_diffrn_reflns_limit_k_max 11
_diffrn_reflns_limit_k_min -11
_diffrn_reflns_limit_l_max 23
_diffrn_reflns_limit_l_min -23
_diffrn_reflns_number 48786
_diffrn_reflns_theta_full 26.3154
_diffrn_reflns_theta_max 27.6532
_diffrn_reflns_theta_min 2.24
_diffrn_source 'SuperNova (Mo) X-ray Source'
_exptl_absorpt_coefficient_mu 0.347
_exptl_absorpt_correction_T_max 0.913
_exptl_absorpt_correction_T_min 0.899
_exptl_absorpt_correction_type gaussian
_exptl_absorpt_process_details
;
CrysAlisPro, Agilent Technologies,
Version 1.171.37.31 (release 14-01-2014 CrysAlis171 .NET)
(compiled Jan 14 2014,18:38:05)
Numerical absorption correction based on gaussian integration over
            a multifaceted crystal model
Empirical absorption correction using spherical harmonics,
 implemented in SCALE3 ABSPACK scaling algorithm.
;
_exptl_crystal_colour 'clear colourless'
_exptl_crystal_colour_lustre clear
_exptl_crystal_colour_primary colourless
_exptl_crystal_density_diffrn 2.029
_exptl_crystal_density_method 'not measured'
_exptl_crystal_F_000 808
_exptl_crystal_size_max 0.3493
_exptl_crystal_size_mid 0.3377
_exptl_crystal_size_min 0.3311
_refine_diff_density_max 0.560
_refine_diff_density_min -0.241
_refine_diff_density_rms 0.069
_refine_ls_abs_structure_details 'Flack H D (1983), Acta Cryst. A39, 876-881'
_refine_ls_abs_structure_Flack -0.04(17)
_refine_ls_extinction_method none
_refine_ls_goodness_of_fit_ref 1.168
_refine_ls_hydrogen_treatment constr
_refine_ls_matrix_type full
_refine_ls_number_parameters 218
_refine_ls_number_reflns 3118
_refine_ls_number_restraints 0
_refine_ls_restrained_S_all 1.168
_refine_ls_R_factor_all 0.0385
_refine_ls_R_factor_gt 0.0374
_refine_ls_shift/su_max 0.000
_refine_ls_shift/su_mean 0.000
_refine_ls_structure_factor_coef Fsqd
_refine_ls_weighting_details 'calc w=1/[\s^2^(Fo^2^)+(0.0503P)^2^+0.8531P] where P=(Fo^2^+2Fc^2^)/3'
_refine_ls_weighting_scheme calc
_refine_ls_wR_factor_gt 0.1015
_refine_ls_wR_factor_ref 0.1025
_reflns_number_gt 3039
_reflns_number_total 3118
_reflns_threshold_expression >2sigma(I)
_cod_data_source_file c5dt02010g2.cif
_cod_data_source_block compound1
_cod_depositor_comments 'Adding full bibliography for 7035526--7035529.cif.'
_cod_database_code 7035526
_chemical_oxdiff_formula 'C8 H5 F15 Si'
_reflns_odcompleteness_completeness 99.94
_reflns_odcompleteness_iscentric 1
_reflns_odcompleteness_theta 26.32

loop_
_space_group_symop_id
_space_group_symop_operation_xyz
1 'x, y, z'
2 '-x+1/2, -y, z+1/2'
3 'x+1/2, -y+1/2, -z'
4 '-x, y+1/2, -z+1/2'

loop_
_atom_site_label
_atom_site_type_symbol
_atom_site_fract_x
_atom_site_fract_y
_atom_site_fract_z
_atom_site_U_iso_or_equiv
_atom_site_adp_type
_atom_site_occupancy
_atom_site_symmetry_multiplicity
_atom_site_calc_flag
_atom_site_refinement_flags
Si1 Si 0.17137(7) 0.47844(8) 0.40598(3) 0.02050(14) Uani 1 1 d .
F1 F 0.14042(17) 0.48716(19) 0.26005(8) 0.0291(3) Uani 1 1 d .
F2 F 0.12343(18) 0.71166(18) 0.31272(9) 0.0305(3) Uani 1 1 d .
F3 F 0.3678(2) 0.6648(2) 0.21621(9) 0.0393(4) Uani 1 1 d .
F4 F 0.43410(19) 0.7262(2) 0.32631(9) 0.0360(4) Uani 1 1 d .
F5 F 0.46186(17) 0.4942(2) 0.28932(9) 0.0346(4) Uani 1 1 d .
F6 F 0.2519(2) 0.7402(2) 0.47117(9) 0.0412(4) Uani 1 1 d .
F7 F 0.4496(2) 0.5805(2) 0.46463(9) 0.0391(4) Uani 1 1 d .
F8 F 0.3570(3) 0.6374(3) 0.60226(9) 0.0606(6) Uani 1 1 d .
F9 F 0.3124(3) 0.4061(2) 0.57114(9) 0.0437(4) Uani 1 1 d .
F10 F 0.1221(3) 0.5650(3) 0.57847(10) 0.0541(6) Uani 1 1 d .
F11 F 0.41309(17) 0.2728(2) 0.41654(9) 0.0324(4) Uani 1 1 d .
F12 F 0.1913(2) 0.20305(18) 0.46724(9) 0.0334(3) Uani 1 1 d .
F13 F 0.2698(3) 0.0243(2) 0.35748(12) 0.0511(5) Uani 1 1 d .
F14 F 0.0688(2) 0.1608(2) 0.32919(10) 0.0431(4) Uani 1 1 d .
F15 F 0.2939(2) 0.2105(2) 0.28185(9) 0.0368(4) Uani 1 1 d .
C1 C 0.2059(3) 0.5790(3) 0.31239(13) 0.0243(5) Uani 1 1 d .
C2 C 0.3718(3) 0.6171(3) 0.28557(13) 0.0277(5) Uani 1 1 d .
C3 C 0.2933(3) 0.5902(3) 0.47789(13) 0.0290(5) Uani 1 1 d .
C4 C 0.2715(4) 0.5496(3) 0.55957(14) 0.0346(6) Uani 1 1 d .
C5 C 0.2549(3) 0.2722(3) 0.40680(14) 0.0248(5) Uani 1 1 d .
C6 C 0.2222(3) 0.1638(3) 0.34257(16) 0.0308(5) Uani 1 1 d .
C7 C -0.0385(3) 0.4861(3) 0.42924(14) 0.0305(5) Uani 1 1 d .
H7A H -0.0586 0.4073 0.4672 0.037 Uiso 1 1 calc R
H7B H -0.0593 0.5868 0.4522 0.037 Uiso 1 1 calc R
C8 C -0.1582(3) 0.4635(4) 0.36774(18) 0.0401(7) Uani 1 1 d .
H8A H -0.1443 0.5432 0.3304 0.060 Uiso 1 1 calc R
H8B H -0.2643 0.4699 0.3882 0.060 Uiso 1 1 calc R
H8C H -0.1429 0.3628 0.3452 0.060 Uiso 1 1 calc R

loop_
_atom_site_aniso_label
_atom_site_aniso_U_11
_atom_site_aniso_U_22
_atom_site_aniso_U_33
_atom_site_aniso_U_23
_atom_site_aniso_U_13
_atom_site_aniso_U_12
Si1 0.0183(3) 0.0221(3) 0.0211(3) 0.0002(2) -0.0005(2) 0.0000(2)
F1 0.0268(7) 0.0368(9) 0.0236(7) -0.0025(6) -0.0056(5) -0.0025(7)
F2 0.0302(7) 0.0288(8) 0.0327(7) 0.0052(6) 0.0016(6) 0.0071(6)
F3 0.0347(8) 0.0579(11) 0.0253(7) 0.0113(7) 0.0046(6) -0.0038(8)
F4 0.0341(8) 0.0372(9) 0.0368(8) -0.0008(7) 0.0025(7) -0.0131(7)
F5 0.0233(7) 0.0341(9) 0.0465(9) 0.0035(7) 0.0051(6) 0.0036(7)
F6 0.0656(11) 0.0254(8) 0.0326(8) -0.0015(6) -0.0093(8) -0.0047(8)
F7 0.0283(8) 0.0527(11) 0.0363(8) 0.0010(8) -0.0070(7) -0.0136(8)
F8 0.1005(18) 0.0536(12) 0.0276(8) -0.0035(8) -0.0190(10) -0.0255(13)
F9 0.0629(12) 0.0389(9) 0.0292(8) 0.0056(7) -0.0073(8) 0.0018(9)
F10 0.0576(12) 0.0765(15) 0.0282(8) -0.0011(8) 0.0111(8) 0.0159(11)
F11 0.0213(6) 0.0353(9) 0.0406(9) -0.0018(7) -0.0069(6) 0.0054(6)
F12 0.0397(8) 0.0280(8) 0.0326(8) 0.0073(6) 0.0004(7) 0.0012(7)
F13 0.0671(13) 0.0265(9) 0.0596(12) -0.0062(8) -0.0026(10) 0.0041(9)
F14 0.0289(8) 0.0505(11) 0.0500(10) -0.0145(9) -0.0034(7) -0.0093(8)
F15 0.0363(8) 0.0394(9) 0.0347(8) -0.0098(7) 0.0056(7) 0.0032(7)
C1 0.0226(11) 0.0275(12) 0.0227(10) 0.0015(9) -0.0021(9) -0.0019(9)
C2 0.0256(11) 0.0333(14) 0.0242(11) 0.0029(10) 0.0010(9) -0.0049(10)
C3 0.0319(13) 0.0318(13) 0.0234(11) 0.0002(9) -0.0026(9) -0.0058(11)
C4 0.0458(15) 0.0354(15) 0.0225(12) -0.0003(10) -0.0040(11) -0.0035(12)
C5 0.0210(10) 0.0253(12) 0.0282(11) 0.0012(9) -0.0014(9) 0.0020(9)
C6 0.0284(12) 0.0270(13) 0.0371(13) -0.0054(10) -0.0026(10) 0.0008(11)
C7 0.0216(10) 0.0377(15) 0.0322(12) 0.0075(11) 0.0055(9) 0.0028(11)
C8 0.0196(11) 0.0498(17) 0.0509(16) 0.0057(13) -0.0047(11) 0.0006(12)

loop_
_atom_type_symbol
_atom_type_description
_atom_type_scat_dispersion_real
_atom_type_scat_dispersion_imag
_atom_type_scat_source
C C 0.0033 0.0016 'International Tables Vol C Tables 4.2.6.8 and 6.1.1.4'
H H 0.0000 0.0000 'International Tables Vol C Tables 4.2.6.8 and 6.1.1.4'
F F 0.0171 0.0103 'International Tables Vol C Tables 4.2.6.8 and 6.1.1.4'
Si Si 0.0817 0.0704 'International Tables Vol C Tables 4.2.6.8 and 6.1.1.4'

loop_
_exptl_crystal_face_index_h
_exptl_crystal_face_index_k
_exptl_crystal_face_index_l
_exptl_crystal_face_perp_dist
_exptl_oxdiff_crystal_face_indexfrac_h
_exptl_oxdiff_crystal_face_indexfrac_k
_exptl_oxdiff_crystal_face_indexfrac_l
_exptl_oxdiff_crystal_face_x
_exptl_oxdiff_crystal_face_y
_exptl_oxdiff_crystal_face_z
0 0 1 0.1672 -0.0004 0.0001 0.9982 0.0030 0.0388 0.0005
-1 0 2 0.1655 -0.9983 0.0002 1.9959 -0.0766 0.0841 -0.0006
0 -1 0 0.1688 -0.0003 -0.9834 0.0000 -0.0016 -0.0008 0.0798
0 1 0 0.1688 0.0003 0.9834 -0.0000 0.0016 0.0008 -0.0798
1 0 2 0.1705 0.9967 0.0002 1.9971 0.0886 0.0712 0.0024
0 0 -1 0.1672 0.0004 -0.0001 -0.9982 -0.0030 -0.0388 -0.0005
-1 0 -2 0.1705 -0.9967 -0.0002 -1.9971 -0.0886 -0.0712 -0.0024
-2 0 1 0.1655 -1.9953 0.0001 0.9970 -0.1622 0.0518 -0.0026
1 0 -2 0.1655 0.9983 -0.0002 -1.9959 0.0766 -0.0841 0.0006
2 0 -1 0.1655 1.9953 -0.0001 -0.9970 0.1622 -0.0518 0.0026

loop_
_geom_angle_atom_site_label_1
_geom_angle_atom_site_label_2
_geom_angle_atom_site_label_3
_geom_angle
C1 Si1 C5 111.90(12)
C3 Si1 C1 106.37(11)
C3 Si1 C5 105.47(12)
C7 Si1 C1 109.46(11)
C7 Si1 C3 110.45(13)
C7 Si1 C5 112.93(12)
F1 C1 Si1 106.41(16)
F1 C1 C2 106.51(19)
F2 C1 Si1 107.77(16)
F2 C1 F1 107.07(18)
F2 C1 C2 107.1(2)
C2 C1 Si1 121.20(17)
F3 C2 C1 110.3(2)
F4 C2 F3 108.5(2)
F4 C2 F5 108.9(2)
F4 C2 C1 110.5(2)
F5 C2 F3 108.6(2)
F5 C2 C1 110.1(2)
F6 C3 Si1 106.59(17)
F6 C3 C4 106.1(2)
F7 C3 Si1 112.12(18)
F7 C3 F6 107.4(2)
F7 C3 C4 106.0(2)
C4 C3 Si1 118.05(19)
F8 C4 F9 108.4(2)
F8 C4 F10 108.7(3)
F8 C4 C3 111.6(2)
F9 C4 F10 108.0(3)
F9 C4 C3 110.0(2)
F10 C4 C3 110.0(2)
F11 C5 Si1 111.21(18)
F11 C5 F12 106.9(2)
F11 C5 C6 106.4(2)
F12 C5 Si1 105.77(16)
F12 C5 C6 105.5(2)
C6 C5 Si1 120.21(18)
F13 C6 F14 108.9(2)
F13 C6 F15 108.4(2)
F13 C6 C5 111.2(2)
F14 C6 C5 109.3(2)
F15 C6 F14 107.9(2)
F15 C6 C5 111.1(2)
Si1 C7 H7A 107.7
Si1 C7 H7B 107.7
H7A C7 H7B 107.1
C8 C7 Si1 118.55(19)
C8 C7 H7A 107.7
C8 C7 H7B 107.7
C7 C8 H8A 109.5
C7 C8 H8B 109.5
C7 C8 H8C 109.5
H8A C8 H8B 109.5
H8A C8 H8C 109.5
H8B C8 H8C 109.5

loop_
_geom_bond_atom_site_label_1
_geom_bond_atom_site_label_2
_geom_bond_distance
Si1 C1 1.938(2)
Si1 C3 1.936(3)
Si1 C5 1.939(3)
Si1 C7 1.841(2)
F1 C1 1.365(3)
F2 C1 1.356(3)
F3 C2 1.328(3)
F4 C2 1.319(3)
F5 C2 1.323(3)
F6 C3 1.364(3)
F7 C3 1.358(3)
F8 C4 1.313(3)
F9 C4 1.318(3)
F10 C4 1.327(4)
F11 C5 1.362(3)
F12 C5 1.366(3)
F13 C6 1.314(4)
F14 C6 1.331(3)
F15 C6 1.326(3)
C1 C2 1.534(3)
C3 C4 1.538(4)
C5 C6 1.530(4)
C7 H7A 0.9900
C7 H7B 0.9900
C7 C8 1.527(4)
C8 H8A 0.9800
C8 H8B 0.9800
C8 H8C 0.9800
